data_7103961
loop_
_publ_author_name
'Ito, Shigekazu'
'Liang, Hongze'
'Yoshifuji, Masaaki'

_publ_section_title
;
 Preparation, structure, and some coordination properties of
 2-chloro-3,3-diphenyl-3-thioxo-1-(2,4,6-tri-t-butylphenyl)-1,3-diphosphapropene
;
_journal_coden_ASTM CHCOFS
_journal_issue 3
_journal_name_full
;
 Chemical Communications (Cambridge, United Kingdom)
;
_journal_page_first 398
_journal_page_last 399
_journal_paper_doi 10.1039/b211230b
_journal_year 2003
_chemical_formula_moiety 'C31 H39 Cl I2 P2 S '
_chemical_formula_sum 'C31 H39 Cl I2 P2 S'
_chemical_formula_weight 794.92
_space_group_IT_number 61
_symmetry_cell_setting orthorhombic
_symmetry_Int_Tables_number 61
_symmetry_space_group_name_Hall '-P 2ac 2ab'
_symmetry_space_group_name_H-M 'P b c a'
_cell_angle_alpha 90
_cell_angle_beta 89
_cell_angle_gamma 89
_cell_formula_units_Z 8
_cell_length_a 11.751(1)
_cell_length_b 38.246(3)
_cell_length_c 15.542(1)
_cell_measurement_reflns_used 13856
_cell_measurement_temperature 243.2
_cell_measurement_theta_max 27.5
_cell_measurement_theta_min 3.0
_cell_volume 6985(1)
_computing_cell_refinement CRYSTALCLEAR
_computing_data_collection CRYSTALCLEAR
_computing_data_reduction 'teXsan Ver. 1.11'
_computing_publication_material 'teXsan Ver. 1.11'
_computing_structure_refinement 'teXsan Ver. 1.10'
_computing_structure_solution SIR92
_diffrn_detector_area_resol_mean 14.62
_diffrn_measured_fraction_theta_full 7.7459
_diffrn_measured_fraction_theta_max 7.7459
_diffrn_measurement_device_type 'Rigaku/MSC Mercury CCD'
_diffrn_measurement_method \w
_diffrn_radiation_type 'Mo K\a'
_diffrn_radiation_wavelength 0.7107
_diffrn_reflns_av_R_equivalents 0.043
_diffrn_reflns_limit_h_max 14
_diffrn_reflns_limit_h_min -14
_diffrn_reflns_limit_k_max 47
_diffrn_reflns_limit_k_min -47
_diffrn_reflns_limit_l_max 19
_diffrn_reflns_limit_l_min -18
_diffrn_reflns_number 59303
_diffrn_reflns_theta_full 26.00
_diffrn_reflns_theta_max 26.00
_exptl_absorpt_coefficient_mu 2.047
_exptl_absorpt_correction_T_max 0.849
_exptl_absorpt_correction_T_min 0.563
_exptl_absorpt_correction_type multi-scan
_exptl_absorpt_process_details '(Jacobson, 1998)'
_exptl_crystal_colour Red
_exptl_crystal_density_diffrn 1.512
_exptl_crystal_density_method 'not measured'
_exptl_crystal_description Plate
_exptl_crystal_size_max 0.400
_exptl_crystal_size_mid 0.300
_exptl_crystal_size_min 0.080
_refine_diff_density_max 0.63
_refine_diff_density_min -1.03
_refine_ls_abs_structure_Flack 0.00000
_refine_ls_extinction_method none
_refine_ls_goodness_of_fit_ref 1.190
_refine_ls_hydrogen_treatment noref
_refine_ls_number_parameters 334
_refine_ls_number_reflns 3835
_refine_ls_R_factor_gt 0.0453
_refine_ls_shift/su_max 0.4021
_refine_ls_structure_factor_coef F
_refine_ls_weighting_scheme unit
_refine_ls_wR_factor_ref 0.0531
_reflns_number_gt 3835
_reflns_number_total 8504
_reflns_threshold_expression F^2^>3.0\s(F^2^)
_cod_data_source_file b211230b.txt
_cod_data_source_block b
_cod_original_sg_symbol_H-M Pbca
_cod_original_formula_sum 'C31 H39 Cl I2 P2 S '
_cod_database_code 7103961

loop_
_symmetry_equiv_pos_as_xyz
x,y,z
1/2+x,1/2-y,-z
-x,1/2+y,1/2-z
1/2-x,-y,1/2+z
-x,-y,-z
1/2-x,1/2+y,z
x,1/2-y,1/2+z
1/2+x,y,1/2-z

loop_
_atom_site_label
_atom_site_type_symbol
_atom_site_fract_x
_atom_site_fract_y
_atom_site_fract_z
_atom_site_U_iso_or_equiv
_atom_site_adp_type
_atom_site_occupancy
_atom_site_calc_flag
_atom_site_refinement_flags
_atom_site_disorder_assembly
_atom_site_disorder_group
I(1) I 0.71659(4) -0.03763(1) 0.49630(3) 0.0423(1) Uani 1.00 d . . .
I(2) I 0.80708(6) -0.10537(2) 0.51277(6) 0.0827(2) Uani 1.00 d . . .
Cl(1) Cl 0.8134(2) 0.13190(5) 0.4807(2) 0.0623(7) Uani 1.00 d . . .
S(1) S 0.6071(2) 0.02742(5) 0.4827(1) 0.0496(6) Uani 1.00 d . . .
P(1) P 0.7435(2) 0.05802(5) 0.4913(1) 0.0371(4) Uani 1.00 d . . .
P(2) P 0.5600(2) 0.11291(5) 0.4857(1) 0.0455(5) Uani 1.00 d . . .
C(1) C 0.6995(6) 0.1036(2) 0.4828(5) 0.043(1) Uani 1.00 d . . .
C(2) C 0.8386(7) 0.0508(2) 0.4032(5) 0.038(2) Uani 1.00 d . . .
C(3) C 0.7975(8) 0.0591(2) 0.3215(5) 0.052(2) Uani 1.00 d . . .
C(4) C 0.864(1) 0.0519(3) 0.2485(5) 0.066(3) Uani 1.00 d . . .
C(5) C 0.9682(9) 0.0375(3) 0.2583(6) 0.067(3) Uani 1.00 d . . .
C(6) C 1.0107(8) 0.0295(3) 0.3389(6) 0.066(3) Uani 1.00 d . . .
C(7) C 0.9449(7) 0.0355(2) 0.4104(5) 0.049(2) Uani 1.00 d . . .
C(8) C 0.8146(7) 0.0538(2) 0.5942(5) 0.041(2) Uani 1.00 d . . .
C(9) C 0.7540(7) 0.0391(2) 0.6614(5) 0.051(2) Uani 1.00 d . . .
C(10) C 0.8032(9) 0.0372(3) 0.7432(5) 0.065(2) Uani 1.00 d . . .
C(11) C 0.9093(10) 0.0496(3) 0.7564(5) 0.066(3) Uani 1.00 d . . .
C(12) C 0.9701(8) 0.0642(3) 0.6899(6) 0.061(3) Uani 1.00 d . . .
C(13) C 0.9228(7) 0.0666(2) 0.6076(5) 0.049(2) Uani 1.00 d . . .
C(14) C 0.5659(6) 0.1611(2) 0.4869(5) 0.040(1) Uani 1.00 d . . .
C(15) C 0.5782(8) 0.1788(2) 0.5678(5) 0.047(2) Uani 1.00 d . . .
C(16) C 0.6160(9) 0.2132(2) 0.5655(6) 0.060(3) Uani 1.00 d . . .
C(17) C 0.6355(8) 0.2316(2) 0.4896(6) 0.061(2) Uani 1.00 d . . .
C(18) C 0.6081(9) 0.2148(2) 0.4138(5) 0.054(2) Uani 1.00 d . . .
C(19) C 0.5710(7) 0.1801(2) 0.4099(5) 0.040(2) Uani 1.00 d . . .
C(20) C 0.555(1) 0.1621(3) 0.6572(6) 0.075(3) Uani 1.00 d . . .
C(21) C 0.676(1) 0.2691(3) 0.4906(9) 0.114(4) Uani 1.00 d . . .
C(22) C 0.5424(9) 0.1654(3) 0.3176(5) 0.061(3) Uani 1.00 d . . .
C(23) C 0.455(1) 0.1369(3) 0.6558(7) 0.091(4) Uani 1.00 d . . .
C(24) C 0.663(1) 0.1437(4) 0.6902(7) 0.109(5) Uani 1.00 d . . .
C(25) C 0.516(1) 0.1907(3) 0.7204(7) 0.115(5) Uani 1.00 d . . .
C(26) C 0.736(3) 0.2788(5) 0.574(1) 0.24(1) Uani 1.00 d . . .
C(27) C 0.574(2) 0.2932(3) 0.487(2) 0.204(9) Uani 1.00 d . . .
C(28) C 0.745(2) 0.2790(6) 0.415(1) 0.23(1) Uani 1.00 d . . .
C(29) C 0.486(1) 0.1942(3) 0.2635(7) 0.086(4) Uani 1.00 d . . .
C(30) C 0.653(1) 0.1537(4) 0.2755(7) 0.097(4) Uani 1.00 d . . .
C(31) C 0.457(1) 0.1365(3) 0.3196(7) 0.091(4) Uani 1.00 d . . .
H(1) H 0.7239 0.0695 0.3158 0.0704 Uiso 1.00 calc . . .
H(2) H 0.8353 0.0584 0.1921 0.0808 Uiso 1.00 calc . . .
H(3) H 1.0161 0.0333 0.2079 0.0812 Uiso 1.00 calc . . .
H(4) H 1.0846 0.0180 0.3453 0.0843 Uiso 1.00 calc . . .
H(5) H 0.9748 0.0302 0.4678 0.0619 Uiso 1.00 calc . . .
H(6) H 0.6774 0.0301 0.6525 0.0666 Uiso 1.00 calc . . .
H(7) H 0.7584 0.0274 0.7896 0.0776 Uiso 1.00 calc . . .
H(8) H 0.9452 0.0479 0.8120 0.0843 Uiso 1.00 calc . . .
H(9) H 1.0453 0.0742 0.7000 0.0757 Uiso 1.00 calc . . .
H(10) H 0.9661 0.0769 0.5606 0.0617 Uiso 1.00 calc . . .
H(11) H 0.6281 0.2250 0.6194 0.0748 Uiso 1.00 calc . . .
H(12) H 0.6144 0.2277 0.3609 0.0687 Uiso 1.00 calc . . .
H(13) H 0.3873 0.1487 0.6345 0.1148 Uiso 1.00 calc . . .
H(14) H 0.4693 0.1178 0.6154 0.1148 Uiso 1.00 calc . . .
H(15) H 0.4397 0.1274 0.7098 0.1148 Uiso 1.00 calc . . .
H(16) H 0.6483 0.1336 0.7452 0.1340 Uiso 1.00 calc . . .
H(17) H 0.6854 0.1256 0.6514 0.1340 Uiso 1.00 calc . . .
H(18) H 0.7233 0.1601 0.6954 0.1340 Uiso 1.00 calc . . .
H(19) H 0.5757 0.2081 0.7261 0.1359 Uiso 1.00 calc . . .
H(20) H 0.4499 0.2021 0.6998 0.1359 Uiso 1.00 calc . . .
H(21) H 0.5022 0.1811 0.7755 0.1359 Uiso 1.00 calc . . .
H(22) H 0.8023 0.2650 0.5816 0.2568 Uiso 1.00 calc . . .
H(23) H 0.7547 0.3028 0.5754 0.2568 Uiso 1.00 calc . . .
H(24) H 0.6855 0.2741 0.6226 0.2568 Uiso 1.00 calc . . .
H(25) H 0.5927 0.3170 0.4900 0.2411 Uiso 1.00 calc . . .
H(26) H 0.5284 0.2888 0.4371 0.2411 Uiso 1.00 calc . . .
H(27) H 0.5225 0.2884 0.5368 0.2411 Uiso 1.00 calc . . .
H(28) H 0.8086 0.2646 0.4058 0.2711 Uiso 1.00 calc . . .
H(29) H 0.6946 0.2732 0.3601 0.2711 Uiso 1.00 calc . . .
H(30) H 0.7606 0.3023 0.4086 0.2711 Uiso 1.00 calc . . .
H(31) H 0.5340 0.2142 0.2588 0.1018 Uiso 1.00 calc . . .
H(32) H 0.4691 0.1857 0.2075 0.1018 Uiso 1.00 calc . . .
H(33) H 0.4157 0.2015 0.2901 0.1018 Uiso 1.00 calc . . .
H(34) H 0.6904 0.1364 0.3092 0.1151 Uiso 1.00 calc . . .
H(35) H 0.6399 0.1453 0.2195 0.1151 Uiso 1.00 calc . . .
H(36) H 0.7051 0.1736 0.2711 0.1151 Uiso 1.00 calc . . .
H(37) H 0.3869 0.1439 0.3466 0.1223 Uiso 1.00 calc . . .
H(38) H 0.4399 0.1281 0.2639 0.1223 Uiso 1.00 calc . . .
H(39) H 0.4847 0.1168 0.3535 0.1223 Uiso 1.00 calc . . .

loop_
_atom_site_aniso_label
_atom_site_aniso_U_11
_atom_site_aniso_U_22
_atom_site_aniso_U_33
_atom_site_aniso_U_12
_atom_site_aniso_U_13
_atom_site_aniso_U_23
I(1) 0.0448(3) 0.0468(3) 0.0353(2) -0.0067(2) 0.0003(2) 0.0024(2)
I(2) 0.0630(4) 0.0474(3) 0.1377(7) 0.0029(3) 0.0179(5) 0.0137(4)
Cl(1) 0.048(1) 0.043(1) 0.096(2) -0.0116(9) -0.001(1) 0.006(1)
S(1) 0.0366(9) 0.0423(10) 0.070(1) -0.0061(8) -0.005(1) 0.0097(10)
P(1) 0.0345(9) 0.0344(8) 0.042(1) -0.0006(7) 0.0000(9) 0.0028(9)
P(2) 0.0429(10) 0.0344(9) 0.059(1) -0.0003(8) 0.003(1) 0.0026(10)
C(1) 0.044(2) 0.033(2) 0.052(4) -0.001(2) 0.002(4) 0.004(3)
C(2) 0.045(4) 0.037(4) 0.033(3) -0.010(3) 0.002(2) 0.000(3)
C(3) 0.058(5) 0.056(5) 0.042(3) 0.003(4) -0.013(3) 0.007(4)
C(4) 0.093(6) 0.077(6) 0.028(4) -0.007(5) -0.006(4) -0.001(4)
C(5) 0.084(6) 0.074(6) 0.044(4) -0.019(5) 0.024(4) -0.011(5)
C(6) 0.058(6) 0.084(7) 0.056(4) 0.017(5) 0.015(4) -0.010(5)
C(7) 0.057(4) 0.051(5) 0.040(4) 0.017(4) -0.006(3) -0.004(4)
C(8) 0.047(4) 0.040(4) 0.034(3) 0.003(4) 0.003(2) -0.004(3)
C(9) 0.051(5) 0.060(5) 0.041(3) -0.003(4) 0.013(3) -0.002(4)
C(10) 0.086(6) 0.077(6) 0.032(3) -0.007(6) 0.013(4) -0.007(4)
C(11) 0.087(6) 0.077(6) 0.034(4) 0.001(5) -0.009(4) -0.014(4)
C(12) 0.066(6) 0.069(6) 0.049(4) -0.007(5) -0.012(4) -0.012(4)
C(13) 0.052(4) 0.050(5) 0.045(4) -0.011(4) 0.002(3) -0.004(4)
C(14) 0.040(4) 0.034(2) 0.047(3) -0.002(3) 0.002(4) 0.001(2)
C(15) 0.057(6) 0.042(4) 0.041(3) 0.003(4) 0.001(4) 0.003(3)
C(16) 0.084(7) 0.046(4) 0.050(4) -0.013(5) -0.011(5) 0.000(4)
C(17) 0.077(6) 0.053(4) 0.053(4) -0.026(4) -0.003(5) 0.002(3)
C(18) 0.078(7) 0.037(4) 0.048(4) -0.008(4) -0.002(5) 0.010(3)
C(19) 0.041(5) 0.037(4) 0.041(3) 0.001(3) 0.000(3) -0.004(3)
C(20) 0.112(8) 0.075(7) 0.037(4) 0.001(5) 0.002(5) 0.013(4)
C(21) 0.18(1) 0.049(4) 0.108(7) -0.044(6) -0.015(7) 0.010(7)
C(22) 0.079(6) 0.068(5) 0.035(4) 0.000(4) 0.003(4) -0.006(3)
C(23) 0.115(10) 0.097(9) 0.060(6) -0.015(7) 0.027(7) 0.022(6)
C(24) 0.12(1) 0.15(1) 0.062(7) 0.024(9) -0.029(7) 0.040(8)
C(25) 0.21(2) 0.089(8) 0.050(6) 0.013(10) 0.038(8) -0.011(5)
C(26) 0.44(4) 0.15(2) 0.13(1) -0.19(2) -0.16(2) 0.03(1)
C(27) 0.20(2) 0.049(7) 0.36(3) -0.020(8) -0.07(2) 0.01(1)
C(28) 0.37(3) 0.19(2) 0.13(1) -0.20(2) 0.12(2) -0.03(1)
C(29) 0.114(10) 0.086(7) 0.057(6) 0.017(7) -0.034(6) 0.009(5)
C(30) 0.089(8) 0.15(1) 0.055(6) 0.041(8) 0.016(6) -0.019(7)
C(31) 0.12(1) 0.091(8) 0.059(6) -0.065(7) -0.024(6) -0.001(6)

loop_
_atom_type_symbol
_atom_type_description
_atom_type_scat_dispersion_real
_atom_type_scat_dispersion_imag
_atom_type_scat_source
C C 0.003 0.002
;International Tables for Crystallography
(1992, Vol. C, Tables 4.2.6.8 and 6.1.1.1)
;
H H 0.000 0.000
;International Tables for Crystallography
(1992, Vol. C, Table 6.1.1.2)
;
Cl Cl 0.148 0.159
;International Tables for Crystallography
(1992, Vol. C, Tables 4.2.6.8 and 6.1.1.1)
;
I I -0.474 1.812
;International Tables for Crystallography
(1992, Vol. C, Tables 4.2.6.8 and 6.1.1.1)
;
P P 0.102 0.094
;International Tables for Crystallography
(1992, Vol. C, Tables 4.2.6.8 and 6.1.1.1)
;
S S 0.125 0.123
;International Tables for Crystallography
(1992, Vol. C, Tables 4.2.6.8 and 6.1.1.1)
;

loop_
_geom_angle_atom_site_label_1
_geom_angle_atom_site_label_2
_geom_angle_atom_site_label_3
_geom_angle
_geom_angle_site_symmetry_1
_geom_angle_site_symmetry_2
_geom_angle_site_symmetry_3
_geom_angle_publ_flag
I(2) I(1) S(1) 174.90(5) . . . yes
I(1) S(1) P(1) 98.44(10) . . . yes
S(1) P(1) C(1) 109.2(3) . . . yes
S(1) P(1) C(2) 111.1(3) . . . yes
S(1) P(1) C(8) 112.3(3) . . . yes
C(1) P(1) C(2) 105.7(4) . . . yes
C(1) P(1) C(8) 106.3(4) . . . yes
C(2) P(1) C(8) 112.0(4) . . . yes
C(1) P(2) C(14) 100.2(4) . . . yes
Cl(1) C(1) P(1) 112.4(4) . . . yes
Cl(1) C(1) P(2) 128.7(5) . . . yes
P(1) C(1) P(2) 118.7(5) . . . yes
P(1) C(2) C(3) 116.4(7) . . . yes
P(1) C(2) C(7) 124.6(6) . . . yes
C(3) C(2) C(7) 118.9(8) . . . yes
C(2) C(3) C(4) 119.7(9) . . . yes
C(3) C(4) C(5) 119.6(9) . . . yes
C(4) C(5) C(6) 121.4(9) . . . yes
C(5) C(6) C(7) 119.5(9) . . . yes
C(2) C(7) C(6) 120.9(8) . . . yes
P(1) C(8) C(9) 117.7(7) . . . yes
P(1) C(8) C(13) 121.9(7) . . . yes
C(9) C(8) C(13) 120.3(8) . . . yes
C(8) C(9) C(10) 119.7(9) . . . yes
C(9) C(10) C(11) 120.0(9) . . . yes
C(10) C(11) C(12) 120.6(9) . . . yes
C(11) C(12) C(13) 120.5(10) . . . yes
C(8) C(13) C(12) 118.8(9) . . . yes
P(2) C(14) C(15) 119.0(6) . . . yes
P(2) C(14) C(19) 120.8(6) . . . yes
C(15) C(14) C(19) 119.8(7) . . . yes
C(14) C(15) C(16) 117.2(8) . . . yes
C(14) C(15) C(20) 124.8(8) . . . yes
C(16) C(15) C(20) 117.9(8) . . . yes
C(15) C(16) C(17) 123.5(9) . . . yes
C(16) C(17) C(18) 116.7(8) . . . yes
C(16) C(17) C(21) 121.5(9) . . . yes
C(18) C(17) C(21) 121.6(9) . . . yes
C(17) C(18) C(19) 123.5(8) . . . yes
C(14) C(19) C(18) 118.0(8) . . . yes
C(14) C(19) C(22) 125.6(7) . . . yes
C(18) C(19) C(22) 116.3(8) . . . yes
C(15) C(20) C(23) 112.6(9) . . . yes
C(15) C(20) C(24) 109(1) . . . yes
C(15) C(20) C(25) 109.3(9) . . . yes
C(23) C(20) C(24) 110(1) . . . yes
C(23) C(20) C(25) 103(1) . . . yes
C(24) C(20) C(25) 110(1) . . . yes
C(17) C(21) C(26) 112(1) . . . yes
C(17) C(21) C(27) 109(1) . . . yes
C(17) C(21) C(28) 113(1) . . . yes
C(26) C(21) C(27) 104(1) . . . yes
C(26) C(21) C(28) 111(1) . . . yes
C(27) C(21) C(28) 103(1) . . . yes
C(19) C(22) C(29) 109.6(8) . . . yes
C(19) C(22) C(30) 108.4(9) . . . yes
C(19) C(22) C(31) 112.8(8) . . . yes
C(29) C(22) C(30) 110.2(10) . . . yes
C(29) C(22) C(31) 104(1) . . . yes
C(30) C(22) C(31) 111(1) . . . yes
C(2) C(3) H(1) 119.6 . . . no
C(4) C(3) H(1) 120.8 . . . no
C(3) C(4) H(2) 118.6 . . . no
C(5) C(4) H(2) 121.7 . . . no
C(4) C(5) H(3) 119.8 . . . no
C(6) C(5) H(3) 118.7 . . . no
C(5) C(6) H(4) 120.9 . . . no
C(7) C(6) H(4) 119.5 . . . no
C(2) C(7) H(5) 119.0 . . . no
C(6) C(7) H(5) 120.0 . . . no
C(8) C(9) H(6) 120.8 . . . no
C(10) C(9) H(6) 119.5 . . . no
C(9) C(10) H(7) 118.3 . . . no
C(11) C(10) H(7) 121.7 . . . no
C(10) C(11) H(8) 121.0 . . . no
C(12) C(11) H(8) 118.3 . . . no
C(11) C(12) H(9) 120.6 . . . no
C(13) C(12) H(9) 118.8 . . . no
C(8) C(13) H(10) 120.8 . . . no
C(12) C(13) H(10) 120.4 . . . no
C(15) C(16) H(11) 118.0 . . . no
C(17) C(16) H(11) 118.5 . . . no
C(17) C(18) H(12) 118.1 . . . no
C(19) C(18) H(12) 118.4 . . . no
C(20) C(23) H(13) 110.1 . . . no
C(20) C(23) H(14) 110.4 . . . no
C(20) C(23) H(15) 112.6 . . . no
H(13) C(23) H(14) 105.5 . . . no
H(13) C(23) H(15) 109.2 . . . no
H(14) C(23) H(15) 108.8 . . . no
C(20) C(24) H(16) 109.4 . . . no
C(20) C(24) H(17) 110.2 . . . no
C(20) C(24) H(18) 109.9 . . . no
H(16) C(24) H(17) 108.8 . . . no
H(16) C(24) H(18) 109.2 . . . no
H(17) C(24) H(18) 109.3 . . . no
C(20) C(25) H(19) 109.7 . . . no
C(20) C(25) H(20) 110.7 . . . no
C(20) C(25) H(21) 110.7 . . . no
H(19) C(25) H(20) 107.9 . . . no
H(19) C(25) H(21) 108.2 . . . no
H(20) C(25) H(21) 109.6 . . . no
C(21) C(26) H(22) 110.8 . . . no
C(21) C(26) H(23) 111.6 . . . no
C(21) C(26) H(24) 109.0 . . . no
H(22) C(26) H(23) 110.6 . . . no
H(22) C(26) H(24) 107.2 . . . no
H(23) C(26) H(24) 107.5 . . . no
C(21) C(27) H(25) 114.3 . . . no
C(21) C(27) H(26) 111.8 . . . no
C(21) C(27) H(27) 109.4 . . . no
H(25) C(27) H(26) 110.4 . . . no
H(25) C(27) H(27) 105.9 . . . no
H(26) C(27) H(27) 104.3 . . . no
C(21) C(28) H(28) 113.7 . . . no
C(21) C(28) H(29) 106.3 . . . no
C(21) C(28) H(30) 116.0 . . . no
H(28) C(28) H(29) 102.1 . . . no
H(28) C(28) H(30) 113.3 . . . no
H(29) C(28) H(30) 103.6 . . . no
C(22) C(29) H(31) 110.8 . . . no
C(22) C(29) H(32) 110.0 . . . no
C(22) C(29) H(33) 110.1 . . . no
H(31) C(29) H(32) 109.0 . . . no
H(31) C(29) H(33) 108.3 . . . no
H(32) C(29) H(33) 108.6 . . . no
C(22) C(30) H(34) 111.4 . . . no
C(22) C(30) H(35) 111.3 . . . no
C(22) C(30) H(36) 109.7 . . . no
H(34) C(30) H(35) 110.1 . . . no
H(34) C(30) H(36) 106.5 . . . no
H(35) C(30) H(36) 107.7 . . . no
C(22) C(31) H(37) 111.3 . . . no
C(22) C(31) H(38) 112.1 . . . no
C(22) C(31) H(39) 111.2 . . . no
H(37) C(31) H(38) 108.2 . . . no
H(37) C(31) H(39) 106.0 . . . no
H(38) C(31) H(39) 107.7 . . . no

loop_
_geom_bond_atom_site_label_1
_geom_bond_atom_site_label_2
_geom_bond_distance
_geom_bond_site_symmetry_1
_geom_bond_site_symmetry_2
_geom_bond_publ_flag
I(1) I(2) 2.8122(9) . . yes
I(1) S(1) 2.809(2) . . yes
Cl(1) C(1) 1.723(8) . . yes
S(1) P(1) 1.990(3) . . yes
P(1) C(1) 1.822(8) . . yes
P(1) C(2) 1.789(8) . . yes
P(1) C(8) 1.811(9) . . yes
P(2) C(1) 1.678(8) . . yes
P(2) C(14) 1.843(8) . . yes
C(2) C(3) 1.40(1) . . yes
C(2) C(7) 1.38(1) . . yes
C(3) C(4) 1.41(1) . . yes
C(4) C(5) 1.35(2) . . yes
C(5) C(6) 1.38(1) . . yes
C(6) C(7) 1.37(1) . . yes
C(8) C(9) 1.38(1) . . yes
C(8) C(13) 1.38(1) . . yes
C(9) C(10) 1.40(1) . . yes
C(10) C(11) 1.35(1) . . yes
C(11) C(12) 1.37(1) . . yes
C(12) C(13) 1.40(1) . . yes
C(14) C(15) 1.44(1) . . yes
C(14) C(19) 1.40(1) . . yes
C(15) C(16) 1.39(1) . . yes
C(15) C(20) 1.55(1) . . yes
C(16) C(17) 1.39(1) . . yes
C(17) C(18) 1.38(1) . . yes
C(17) C(21) 1.51(1) . . yes
C(18) C(19) 1.40(1) . . yes
C(19) C(22) 1.58(1) . . yes
C(20) C(23) 1.52(2) . . yes
C(20) C(24) 1.54(2) . . yes
C(20) C(25) 1.54(2) . . yes
C(21) C(26) 1.52(2) . . yes
C(21) C(27) 1.51(3) . . yes
C(21) C(28) 1.48(2) . . yes
C(22) C(29) 1.54(1) . . yes
C(22) C(30) 1.52(2) . . yes
C(22) C(31) 1.49(1) . . yes
C(3) H(1) 0.956 . . no
C(4) H(2) 0.972 . . no
C(5) H(3) 0.979 . . no
C(6) H(4) 0.979 . . no
C(7) H(5) 0.980 . . no
C(9) H(6) 0.974 . . no
C(10) H(7) 0.967 . . no
C(11) H(8) 0.963 . . no
C(12) H(9) 0.975 . . no
C(13) H(10) 0.974 . . no
C(16) H(11) 0.962 . . no
C(18) H(12) 0.964 . . no
C(23) H(13) 0.972 . . no
C(23) H(14) 0.977 . . no
C(23) H(15) 0.931 . . no
C(24) H(16) 0.954 . . no
C(24) H(17) 0.954 . . no
C(24) H(18) 0.949 . . no
C(25) H(19) 0.968 . . no
C(25) H(20) 0.951 . . no
C(25) H(21) 0.947 . . no
C(26) H(22) 0.946 . . no
C(26) H(23) 0.942 . . no
C(26) H(24) 0.982 . . no
C(27) H(25) 0.934 . . no
C(27) H(26) 0.955 . . no
C(27) H(27) 1.008 . . no
C(28) H(28) 0.940 . . no
C(28) H(29) 1.054 . . no
C(28) H(30) 0.917 . . no
C(29) H(31) 0.955 . . no
C(29) H(32) 0.950 . . no
C(29) H(33) 0.960 . . no
C(30) H(34) 0.954 . . no
C(30) H(35) 0.939 . . no
C(30) H(36) 0.982 . . no
C(31) H(37) 0.968 . . no
C(31) H(38) 0.947 . . no
C(31) H(39) 0.975 . . no

loop_
_cod_related_entry_id
_cod_related_entry_database
_cod_related_entry_code
1 ChemSpider 30653094
